data_7233515
loop_
_publ_author_name
'Jing Zhang'
'Zhiying Ma'
'Qian Zhang'
'Tarunpreet Singh Virk'
'Hua Geng'
'Dong Wang'
'Wei Xu'
'Zhigang Shuai'
'Kamaljit Singh'
'Wenping Hu'
'Daoben Zhu'

_publ_section_title
;
 Substitution effects on the electrical tranporting properties of
 tetrathia[22]annulene[2,1,2,1]: experimental and theoretical
 investigations
;
_journal_name_full 'Journal of Materials Chemistry C'
_journal_page_first 5765
_journal_page_last 5771
_journal_paper_doi 10.1039/C3TC30776J
_journal_volume 1
_journal_year 2013
_chemical_formula_moiety 'C36 H26 S4'
_chemical_formula_sum 'C36 H26 S4'
_chemical_formula_weight 586.81
_space_group_IT_number 2
_space_group_name_Hall '-P 1'
_space_group_name_H-M_alt 'P -1'
_symmetry_cell_setting triclinic
_symmetry_space_group_name_H-M 'P -1'
_atom_sites_solution_hydrogens geom
_atom_sites_solution_primary direct
_atom_sites_solution_secondary difmap
_cell_angle_alpha 102.635(8)
_cell_angle_beta 94.961(7)
_cell_angle_gamma 106.756(5)
_cell_formula_units_Z 1
_cell_length_a 7.262(3)
_cell_length_b 9.148(5)
_cell_length_c 11.131(5)
_cell_measurement_reflns_used 2524
_cell_measurement_temperature 173(2)
_cell_measurement_theta_max 27.47
_cell_measurement_theta_min 2.66
_cell_volume 682.0(6)
_computing_cell_refinement 'CrystalClear (Rigaku Inc., 2007)'
_computing_data_collection 'CrystalClear (Rigaku Inc., 2007)'
_computing_data_reduction 'CrystalClear (Rigaku Inc., 2007)'
_computing_molecular_graphics 'XP in Siemens SHELXTL (Sheldrick, 1994)'
_computing_publication_material 'SHELX97 (Sheldrick, 1997)'
_computing_structure_refinement 'SHELXL-97 (Sheldrick, 1997)'
_computing_structure_solution 'SHELXS-97 (Sheldrick, 1990)'
_diffrn_ambient_temperature 173(2)
_diffrn_measured_fraction_theta_full 0.991
_diffrn_measured_fraction_theta_max 0.991
_diffrn_measurement_device_type 'MM007-HF CCD(Saturn 724+)'
_diffrn_measurement_method '\w scans at fixed \c = 45\%'
_diffrn_radiation_monochromator Confocal
_diffrn_radiation_source 'rotating anode'
_diffrn_radiation_type MoK\a
_diffrn_radiation_wavelength 0.71073
_diffrn_reflns_av_R_equivalents 0.0457
_diffrn_reflns_av_sigmaI/netI 0.0432
_diffrn_reflns_limit_h_max 9
_diffrn_reflns_limit_h_min -9
_diffrn_reflns_limit_k_max 11
_diffrn_reflns_limit_k_min -11
_diffrn_reflns_limit_l_max 10
_diffrn_reflns_limit_l_min -14
_diffrn_reflns_number 6509
_diffrn_reflns_theta_full 27.47
_diffrn_reflns_theta_max 27.47
_diffrn_reflns_theta_min 2.40
_exptl_absorpt_coefficient_mu 0.375
_exptl_absorpt_correction_T_max 0.9888
_exptl_absorpt_correction_T_min 0.9220
_exptl_absorpt_correction_type multi-scan
_exptl_absorpt_process_details 'CrystalClear (Rigaku Inc., 2007)'
_exptl_crystal_colour black
_exptl_crystal_density_diffrn 1.429
_exptl_crystal_density_method 'not measured'
_exptl_crystal_description plate
_exptl_crystal_F_000 306
_exptl_crystal_size_max 0.22
_exptl_crystal_size_mid 0.11
_exptl_crystal_size_min 0.03
_refine_diff_density_max 0.380
_refine_diff_density_min -0.327
_refine_diff_density_rms 0.075
_refine_ls_extinction_method none
_refine_ls_goodness_of_fit_ref 1.080
_refine_ls_hydrogen_treatment constr
_refine_ls_matrix_type full
_refine_ls_number_parameters 182
_refine_ls_number_reflns 3105
_refine_ls_number_restraints 0
_refine_ls_restrained_S_all 1.080
_refine_ls_R_factor_all 0.0496
_refine_ls_R_factor_gt 0.0462
_refine_ls_shift/su_max 0.000
_refine_ls_shift/su_mean 0.000
_refine_ls_structure_factor_coef Fsqd
_refine_ls_weighting_details 'calc w=1/[\s^2^(Fo^2^)+(0.0638P)^2^+0.3724P] where P=(Fo^2^+2Fc^2^)/3'
_refine_ls_weighting_scheme calc
_refine_ls_wR_factor_gt 0.1180
_refine_ls_wR_factor_ref 0.1213
_reflns_number_gt 2888
_reflns_number_total 3105
_reflns_threshold_expression >2sigma(I)
_cod_data_source_file 1000001.cif
_cod_data_source_block PCOD1000001
_cod_original_cell_volume 682.1(6)
_cod_original_sg_symbol_H-M P-1
_cod_database_code 7233515

loop_
_symmetry_equiv_pos_as_xyz
'x, y, z'
'-x, -y, -z'

loop_
_atom_site_label
_atom_site_type_symbol
_atom_site_fract_x
_atom_site_fract_y
_atom_site_fract_z
_atom_site_U_iso_or_equiv
_atom_site_adp_type
_atom_site_occupancy
_atom_site_symmetry_multiplicity
_atom_site_calc_flag
_atom_site_refinement_flags
_atom_site_disorder_assembly
_atom_site_disorder_group
S1 S 0.13085(6) 0.31345(5) 0.47879(4) 0.02111(15) Uani 1 1 d . . .
S2 S 0.23825(6) 0.64082(5) 0.65208(4) 0.02181(15) Uani 1 1 d . . .
C1 C 0.9998(3) 0.2635(3) 0.98348(19) 0.0285(4) Uani 1 1 d . . .
H1A H 1.1289 0.2882 0.9582 0.043 Uiso 1 1 calc R . .
H1B H 0.9470 0.1495 0.9743 0.043 Uiso 1 1 calc R . .
H1C H 1.0107 0.3199 1.0708 0.043 Uiso 1 1 calc R . .
C2 C 0.8655(3) 0.3140(2) 0.90210(17) 0.0218(4) Uani 1 1 d . . .
C3 C 0.6930(3) 0.3320(2) 0.93982(17) 0.0253(4) Uani 1 1 d . . .
H3A H 0.6624 0.3147 1.0179 0.030 Uiso 1 1 calc R . .
C4 C 0.5661(3) 0.3749(2) 0.86468(17) 0.0244(4) Uani 1 1 d . . .
H4A H 0.4503 0.3876 0.8926 0.029 Uiso 1 1 calc R . .
C5 C 0.6050(3) 0.3998(2) 0.74891(17) 0.0202(4) Uani 1 1 d . . .
C6 C 0.7788(3) 0.3846(2) 0.71198(17) 0.0220(4) Uani 1 1 d . . .
H6A H 0.8098 0.4024 0.6341 0.026 Uiso 1 1 calc R . .
C7 C 0.9078(3) 0.3435(2) 0.78876(17) 0.0225(4) Uani 1 1 d . . .
H7A H 1.0266 0.3355 0.7629 0.027 Uiso 1 1 calc R . .
C8 C 0.4549(3) 0.4357(2) 0.66898(17) 0.0201(4) Uani 1 1 d . . .
C9 C 0.3385(3) 0.3101(2) 0.56975(17) 0.0211(4) Uani 1 1 d . . .
C10 C 0.3655(3) 0.1620(2) 0.52772(18) 0.0256(4) Uani 1 1 d . . .
H10A H 0.4691 0.1343 0.5648 0.031 Uiso 1 1 calc R . .
C11 C 0.2290(3) 0.0608(2) 0.42831(19) 0.0273(4) Uani 1 1 d . . .
H11A H 0.2326 -0.0416 0.3898 0.033 Uiso 1 1 calc R . .
C12 C 0.0833(3) 0.1214(2) 0.38832(17) 0.0227(4) Uani 1 1 d . . .
C13 C -0.0738(3) 0.0306(2) 0.29332(18) 0.0259(4) Uani 1 1 d . . .
H13A H -0.0612 -0.0693 0.2565 0.031 Uiso 1 1 calc R . .
C14 C 0.4346(3) 0.5862(2) 0.70700(17) 0.0211(4) Uani 1 1 d . . .
C15 C 0.5679(3) 0.7174(2) 0.79531(17) 0.0237(4) Uani 1 1 d . . .
H15A H 0.6863 0.7140 0.8362 0.028 Uiso 1 1 calc R . .
C16 C 0.5111(3) 0.8502(2) 0.81679(18) 0.0250(4) Uani 1 1 d . . .
H16A H 0.5877 0.9468 0.8737 0.030 Uiso 1 1 calc R . .
C17 C 0.3302(3) 0.8321(2) 0.74781(17) 0.0222(4) Uani 1 1 d . . .
C18 C 0.2429(3) 0.9517(2) 0.76113(18) 0.0260(4) Uani 1 1 d . . .
H18A H 0.3185 1.0440 0.8231 0.031 Uiso 1 1 calc R . .

loop_
_atom_site_aniso_label
_atom_site_aniso_U_11
_atom_site_aniso_U_22
_atom_site_aniso_U_33
_atom_site_aniso_U_23
_atom_site_aniso_U_13
_atom_site_aniso_U_12
S1 0.0211(2) 0.0203(2) 0.0224(2) 0.00361(17) -0.00210(17) 0.01012(18)
S2 0.0200(2) 0.0197(2) 0.0250(2) 0.00335(18) -0.00258(18) 0.00881(18)
C1 0.0295(10) 0.0303(10) 0.0281(10) 0.0096(8) -0.0033(8) 0.0137(8)
C2 0.0226(9) 0.0181(8) 0.0234(9) 0.0056(7) -0.0035(7) 0.0063(7)
C3 0.0280(10) 0.0295(10) 0.0202(8) 0.0100(7) 0.0043(7) 0.0092(8)
C4 0.0207(9) 0.0302(10) 0.0248(9) 0.0089(8) 0.0054(7) 0.0101(8)
C5 0.0190(8) 0.0185(8) 0.0231(8) 0.0065(7) -0.0004(7) 0.0064(7)
C6 0.0237(9) 0.0250(9) 0.0202(8) 0.0087(7) 0.0024(7) 0.0102(7)
C7 0.0225(9) 0.0238(9) 0.0233(9) 0.0065(7) 0.0028(7) 0.0105(7)
C8 0.0179(8) 0.0242(9) 0.0213(8) 0.0083(7) 0.0029(7) 0.0095(7)
C9 0.0196(9) 0.0263(9) 0.0211(8) 0.0090(7) 0.0026(7) 0.0107(7)
C10 0.0246(9) 0.0263(10) 0.0291(10) 0.0071(8) -0.0007(7) 0.0142(8)
C11 0.0288(10) 0.0238(9) 0.0298(10) 0.0028(8) 0.0001(8) 0.0135(8)
C12 0.0253(9) 0.0212(9) 0.0232(9) 0.0046(7) 0.0034(7) 0.0108(7)
C13 0.0324(11) 0.0185(9) 0.0271(9) 0.0025(7) 0.0003(8) 0.0121(8)
C14 0.0191(8) 0.0242(9) 0.0218(8) 0.0080(7) 0.0023(7) 0.0084(7)
C15 0.0195(9) 0.0264(10) 0.0249(9) 0.0087(7) -0.0006(7) 0.0064(7)
C16 0.0244(9) 0.0229(9) 0.0249(9) 0.0054(7) -0.0015(7) 0.0053(7)
C17 0.0229(9) 0.0200(9) 0.0234(9) 0.0061(7) 0.0011(7) 0.0068(7)
C18 0.0288(10) 0.0189(9) 0.0272(9) 0.0024(7) -0.0022(8) 0.0073(8)

loop_
_atom_type_symbol
_atom_type_description
_atom_type_scat_dispersion_real
_atom_type_scat_dispersion_imag
_atom_type_scat_source
C C 0.0033 0.0016 'International Tables Vol C Tables 4.2.6.8 and 6.1.1.4'
H H 0.0000 0.0000 'International Tables Vol C Tables 4.2.6.8 and 6.1.1.4'
S S 0.1246 0.1234 'International Tables Vol C Tables 4.2.6.8 and 6.1.1.4'

loop_
_geom_angle_atom_site_label_1
_geom_angle_atom_site_label_2
_geom_angle_atom_site_label_3
_geom_angle
_geom_angle_site_symmetry_1
_geom_angle_site_symmetry_3
C12 S1 C9 93.41(9) . .
C17 S2 C14 93.35(9) . .
C2 C1 H1A 109.5 . .
C2 C1 H1B 109.5 . .
H1A C1 H1B 109.5 . .
C2 C1 H1C 109.5 . .
H1A C1 H1C 109.5 . .
H1B C1 H1C 109.5 . .
C7 C2 C3 118.11(17) . .
C7 C2 C1 121.75(18) . .
C3 C2 C1 120.13(18) . .
C4 C3 C2 120.76(18) . .
C4 C3 H3A 119.6 . .
C2 C3 H3A 119.6 . .
C3 C4 C5 121.29(18) . .
C3 C4 H4A 119.4 . .
C5 C4 H4A 119.4 . .
C4 C5 C6 118.06(17) . .
C4 C5 C8 118.34(16) . .
C6 C5 C8 123.56(17) . .
C5 C6 C7 120.47(17) . .
C5 C6 H6A 119.8 . .
C7 C6 H6A 119.8 . .
C2 C7 C6 121.25(18) . .
C2 C7 H7A 119.4 . .
C6 C7 H7A 119.4 . .
C14 C8 C9 126.79(17) . .
C14 C8 C5 116.76(16) . .
C9 C8 C5 116.22(16) . .
C8 C9 C10 126.62(17) . .
C8 C9 S1 124.61(14) . .
C10 C9 S1 108.77(14) . .
C11 C10 C9 114.33(17) . .
C11 C10 H10A 122.8 . .
C9 C10 H10A 122.8 . .
C10 C11 C12 114.58(18) . .
C10 C11 H11A 122.7 . .
C12 C11 H11A 122.7 . .
C13 C12 C11 122.14(18) . .
C13 C12 S1 128.92(15) . .
C11 C12 S1 108.89(14) . .
C18 C13 C12 136.84(18) 2_566 .
C18 C13 H13A 111.6 2_566 .
C12 C13 H13A 111.6 . .
C8 C14 C15 125.94(17) . .
C8 C14 S2 125.07(14) . .
C15 C14 S2 109.00(14) . .
C16 C15 C14 114.04(18) . .
C16 C15 H15A 123.0 . .
C14 C15 H15A 123.0 . .
C15 C16 C17 114.77(18) . .
C15 C16 H16A 122.6 . .
C17 C16 H16A 122.6 . .
C18 C17 C16 123.34(18) . .
C18 C17 S2 127.81(15) . .
C16 C17 S2 108.82(14) . .
C13 C18 C17 136.14(18) 2_566 .
C13 C18 H18A 111.9 2_566 .
C17 C18 H18A 111.9 . .

loop_
_geom_bond_atom_site_label_1
_geom_bond_atom_site_label_2
_geom_bond_distance
_geom_bond_site_symmetry_2
S1 C12 1.743(2) .
S1 C9 1.7539(19) .
S2 C17 1.741(2) .
S2 C14 1.747(2) .
C1 C2 1.508(3) .
C1 H1A 0.9800 .
C1 H1B 0.9800 .
C1 H1C 0.9800 .
C2 C7 1.388(3) .
C2 C3 1.397(3) .
C3 C4 1.386(3) .
C3 H3A 0.9500 .
C4 C5 1.395(3) .
C4 H4A 0.9500 .
C5 C6 1.395(3) .
C5 C8 1.502(2) .
C6 C7 1.398(3) .
C6 H6A 0.9500 .
C7 H7A 0.9500 .
C8 C14 1.404(3) .
C8 C9 1.406(3) .
C9 C10 1.409(3) .
C10 C11 1.377(3) .
C10 H10A 0.9500 .
C11 C12 1.411(3) .
C11 H11A 0.9500 .
C12 C13 1.404(3) .
C13 C18 1.389(3) 2_566
C13 H13A 0.9500 .
C14 C15 1.411(3) .
C15 C16 1.372(3) .
C15 H15A 0.9500 .
C16 C17 1.410(3) .
C16 H16A 0.9500 .
C17 C18 1.402(3) .
C18 C13 1.389(3) 2_566
C18 H18A 0.9500 .

loop_
_geom_torsion_atom_site_label_1
_geom_torsion_atom_site_label_2
_geom_torsion_atom_site_label_3
_geom_torsion_atom_site_label_4
_geom_torsion
_geom_torsion_site_symmetry_1
_geom_torsion_site_symmetry_2
_geom_torsion_site_symmetry_3
_geom_torsion_site_symmetry_4
C7 C2 C3 C4 1.3(3) . . . .
C1 C2 C3 C4 -178.52(18) . . . .
C2 C3 C4 C5 0.7(3) . . . .
C3 C4 C5 C6 -1.8(3) . . . .
C3 C4 C5 C8 176.09(18) . . . .
C4 C5 C6 C7 0.9(3) . . . .
C8 C5 C6 C7 -176.86(17) . . . .
C3 C2 C7 C6 -2.2(3) . . . .
C1 C2 C7 C6 177.63(17) . . . .
C5 C6 C7 C2 1.1(3) . . . .
C4 C5 C8 C14 72.8(2) . . . .
C6 C5 C8 C14 -109.4(2) . . . .
C4 C5 C8 C9 -102.1(2) . . . .
C6 C5 C8 C9 75.7(2) . . . .
C14 C8 C9 C10 176.39(18) . . . .
C5 C8 C9 C10 -9.3(3) . . . .
C14 C8 C9 S1 -4.5(3) . . . .
C5 C8 C9 S1 169.81(13) . . . .
C12 S1 C9 C8 -179.02(17) . . . .
C12 S1 C9 C10 0.21(15) . . . .
C8 C9 C10 C11 179.97(18) . . . .
S1 C9 C10 C11 0.8(2) . . . .
C9 C10 C11 C12 -1.7(3) . . . .
C10 C11 C12 C13 -176.01(19) . . . .
C10 C11 C12 S1 1.7(2) . . . .
C9 S1 C12 C13 176.47(19) . . . .
C9 S1 C12 C11 -1.07(15) . . . .
C11 C12 C13 C18 174.7(2) . . . 2_566
S1 C12 C13 C18 -2.5(4) . . . 2_566
C9 C8 C14 C15 -170.75(18) . . . .
C5 C8 C14 C15 14.9(3) . . . .
C9 C8 C14 S2 9.4(3) . . . .
C5 C8 C14 S2 -164.86(14) . . . .
C17 S2 C14 C8 178.51(17) . . . .
C17 S2 C14 C15 -1.32(14) . . . .
C8 C14 C15 C16 -179.04(18) . . . .
S2 C14 C15 C16 0.8(2) . . . .
C14 C15 C16 C17 0.4(3) . . . .
C15 C16 C17 C18 176.83(19) . . . .
C15 C16 C17 S2 -1.3(2) . . . .
C14 S2 C17 C18 -176.55(19) . . . .
C14 S2 C17 C16 1.51(15) . . . .
C16 C17 C18 C13 178.6(2) . . . 2_566
S2 C17 C18 C13 -3.6(4) . . . 2_566
